data_2002407
loop_
_publ_author_name
'Brandt, R'
'Mueller-Buschbaum, Hk'

_publ_section_title
;
Kristallstrukturuntersuchungen an Verbindungen des Typs A3 (M, Nb)8 O21
(A= Tl, Ba; M= Fe, Ni).
;
_journal_name_full
;
Zeitschrift fuer Anorganische und Allgemeine Chemie
;
_journal_page_first 146
_journal_page_last 152
_journal_paper_doi 10.1002/zaac.19885560115
_journal_volume 556
_journal_year 1988
_chemical_formula_structural 'Ba3 Fe2 Nb6 O21'
_chemical_formula_sum 'Ba3 Fe2 Nb6 O21'
_chemical_name_systematic 'Barium iron(III) niobium oxide (3/2/6/21)'
_space_group_IT_number 193
_symmetry_cell_setting hexagonal
_symmetry_Int_Tables_number 193
_symmetry_space_group_name_Hall '-P 6c 2'
_symmetry_space_group_name_H-M 'P 63/m c m'
_cell_angle_alpha 90
_cell_angle_beta 90
_cell_angle_gamma 120
_cell_formula_units_Z 2
_cell_length_a 9.118(2)
_cell_length_b 9.118(2)
_cell_length_c 11.870(1)
_cell_volume 854.6
_refine_ls_R_factor_all 0.066
_cod_database_code 2002407

loop_
_symmetry_equiv_pos_as_xyz
x,y,z
-y,x-y,z
y-x,-x,z
y,x,z
x-y,-y,z
-x,y-x,z
-x,-y,-z
y,y-x,-z
x-y,x,-z
-y,-x,-z
y-x,y,-z
x,x-y,-z
-x,-y,1/2+z
y,y-x,1/2+z
x-y,x,1/2+z
-y,-x,1/2+z
y-x,y,1/2+z
x,x-y,1/2+z
x,y,1/2-z
-y,x-y,1/2-z
y-x,-x,1/2-z
y,x,1/2-z
x-y,-y,1/2-z
-x,y-x,1/2-z

loop_
_atom_site_label
_atom_site_type_symbol
_atom_site_symmetry_multiplicity
_atom_site_Wyckoff_symbol
_atom_site_fract_x
_atom_site_fract_y
_atom_site_fract_z
_atom_site_occupancy
_atom_site_attached_hydrogens
_atom_site_calc_flag
Ba1 Ba2+ 6 g 0.5950(2) 0. 0.25 1. 0 d
Nb1 Nb5+ 12 k 0.2455(2) 0. 0.0944(1) 0.75 0 d
Nb2 Nb5+ 4 d 0.33333 0.66667 0. 0.75 0 d
Fe1 Fe3+ 12 k 0.2455(2) 0. 0.0944(1) 0.25 0 d
Fe2 Fe3+ 4 d 0.33333 0.66667 0. 0.25 0 d
O1 O2- 6 g 0.207(1) 0. 0.25 1. 0 d
O2 O2- 12 k 0.801(1) 0. 0.071(1) 1. 0 d
O3 O2- 24 l 0.161(1) 0.483(1) 0.102(1) 1. 0 d

loop_
_atom_type_symbol
_atom_type_oxidation_number
Ba2+ 2.000
Nb5+ 5.000
Fe3+ 3.000
O2- -2.000
